data_4323600
loop_
_publ_author_name
'Tadashi J. Mizoguchi'
'Stephen J. Lippard'

_publ_section_title
;
 (\m-Oxo)bis(\m-carboxylato)bis(2,2'-bipyridyl)bis(X)diiron(III)
 Complexes, X = NCS-, NCSe-, and N3-: Synthetic Models of Pseudohalide
 Derivatives of Carboxylate-Bridged Diiron Proteins
;
_journal_name_full 'Inorganic Chemistry'
_journal_page_first 4526
_journal_page_last 4533
_journal_paper_doi 10.1021/ic970397g
_journal_volume 36
_journal_year 1997
_chemical_formula_sum 'C66 H66 Fe2 N8 O9 S2'
_chemical_formula_weight 1291.09
_chemical_name_systematic
; 
 ? 
;
_space_group_IT_number 14
_symmetry_cell_setting monoclinic
_symmetry_space_group_name_Hall '-P 2yn'
_symmetry_space_group_name_H-M 'P 1 21/n 1'
_atom_sites_solution_hydrogens geom
_atom_sites_solution_primary direct
_atom_sites_solution_secondary difmap
_audit_creation_method SHELXL
_cell_angle_alpha 90.00
_cell_angle_beta 96.9220(10)
_cell_angle_gamma 90.00
_cell_formula_units_Z 4
_cell_length_a 19.6692(2)
_cell_length_b 14.30690(10)
_cell_length_c 22.6502(3)
_cell_measurement_temperature 183(2)
_cell_volume 6327.43(12)
_computing_structure_refinement 'SHELXL-93 (Sheldrick, 1993)'
_computing_structure_solution 'SHELXS-86 (Sheldrick, 1990)'
_diffrn_ambient_temperature 183(2)
_diffrn_radiation_monochromator graphite
_diffrn_radiation_source 'fine-focus sealed tube'
_diffrn_radiation_type MoK\a
_diffrn_radiation_wavelength 0.71073
_diffrn_reflns_av_R_equivalents 0.0328
_diffrn_reflns_av_sigmaI/netI 0.0444
_diffrn_reflns_limit_h_max 24
_diffrn_reflns_limit_h_min -26
_diffrn_reflns_limit_k_max 18
_diffrn_reflns_limit_k_min -18
_diffrn_reflns_limit_l_max 29
_diffrn_reflns_limit_l_min -17
_diffrn_reflns_number 39546
_diffrn_reflns_theta_max 28.28
_diffrn_reflns_theta_min 1.46
_exptl_absorpt_coefficient_mu 0.588
_exptl_crystal_density_diffrn 1.355
_exptl_crystal_F_000 2696
_refine_diff_density_max 0.606
_refine_diff_density_min -0.407
_refine_diff_density_rms 0.061
_refine_ls_extinction_method none
_refine_ls_goodness_of_fit_all 1.024
_refine_ls_goodness_of_fit_obs 1.079
_refine_ls_matrix_type full
_refine_ls_number_parameters 814
_refine_ls_number_reflns 15142
_refine_ls_number_restraints 0
_refine_ls_restrained_S_all 1.165
_refine_ls_restrained_S_obs 1.079
_refine_ls_R_factor_all 0.0696
_refine_ls_R_factor_obs 0.0443
_refine_ls_shift/esd_max 0.002
_refine_ls_shift/esd_mean 0.000
_refine_ls_structure_factor_coef Fsqd
_refine_ls_weighting_details 'w=1/[\s^2^(Fo^2^)+(0.0403P)^2^+4.2265P] where P=(Fo^2^+2Fc^2^)/3'
_refine_ls_weighting_scheme calc
_refine_ls_wR_factor_all 0.1228
_refine_ls_wR_factor_obs 0.0984
_reflns_number_observed 11516
_reflns_number_total 15149
_reflns_observed_criterion >2sigma(I)
_cod_data_source_file ic970397g_3.cif
_cod_data_source_block isothiocyanato
_cod_depositor_comments
;
The following automatic conversions were performed:

'_refine_ls_weighting_scheme' value 'calc
w=1/[\s^2^(Fo^2^)+(0.0403P)^2^+4.2265P] where P=(Fo^2^+2Fc^2^)/3' was
changed to 'calc'. New tag '_refine_ls_weighting_details' was
created. The value of the new tag was set to
'w=1/[\s^2^(Fo^2^)+(0.0403P)^2^+4.2265P] where P=(Fo^2^+2Fc^2^)/3'.

Automatic conversion script
Id: cif_fix_values 3143 2015-03-26 13:38:13Z robertas 
;
_cod_original_cell_volume 6327.43(11)
_cod_database_code 4323600

loop_
_symmetry_equiv_pos_as_xyz
'x, y, z'
'-x+1/2, y+1/2, -z+1/2'
'-x, -y, -z'
'x-1/2, -y-1/2, z-1/2'

loop_
_atom_site_aniso_label
_atom_site_aniso_U_11
_atom_site_aniso_U_22
_atom_site_aniso_U_33
_atom_site_aniso_U_23
_atom_site_aniso_U_13
_atom_site_aniso_U_12
Fe1 0.01978(13) 0.02056(13) 0.02396(14) 0.00179(11) 0.00304(11) 0.00090(10)
Fe2 0.02014(14) 0.02049(13) 0.02486(15) -0.00154(11) 0.00222(11) -0.00075(10)
S1 0.0547(4) 0.0367(3) 0.0707(5) -0.0118(3) 0.0150(4) 0.0049(3)
S2 0.0581(4) 0.0306(3) 0.0699(5) 0.0056(3) 0.0239(4) -0.0044(3)
O1 0.0204(6) 0.0194(6) 0.0305(7) -0.0018(6) 0.0023(6) 0.0000(5)
O101 0.0284(7) 0.0232(7) 0.0263(7) 0.0043(6) 0.0062(6) 0.0014(5)
O102 0.0284(7) 0.0267(7) 0.0270(7) 0.0036(6) 0.0018(6) -0.0042(6)
O103 0.0400(10) 0.0515(11) 0.0457(10) -0.0007(8) -0.0030(8) 0.0095(8)
O104 0.0371(9) 0.0488(10) 0.0531(11) -0.0152(9) 0.0086(8) -0.0155(8)
O201 0.0283(7) 0.0266(7) 0.0231(7) -0.0002(6) 0.0027(6) 0.0052(6)
O202 0.0277(7) 0.0241(7) 0.0254(7) -0.0031(6) 0.0033(6) -0.0015(5)
O203 0.0366(9) 0.0526(11) 0.0605(12) 0.0208(9) 0.0032(9) 0.0126(8)
O204 0.0389(9) 0.0462(10) 0.0456(10) -0.0001(8) -0.0024(8) -0.0026(8)
N1 0.0285(9) 0.0319(10) 0.0283(9) -0.0019(8) 0.0020(7) -0.0031(7)
N2 0.0268(9) 0.0300(9) 0.0330(10) 0.0025(8) 0.0000(8) 0.0034(7)
N3 0.0249(8) 0.0270(8) 0.0256(9) -0.0003(7) 0.0009(7) 0.0046(7)
N4 0.0230(8) 0.0261(8) 0.0271(9) 0.0014(7) 0.0023(7) -0.0017(6)
N5 0.0244(8) 0.0267(8) 0.0263(9) 0.0005(7) 0.0003(7) -0.0021(7)
N6 0.0236(8) 0.0275(9) 0.0298(9) -0.0029(7) 0.0025(7) 0.0003(7)
N101 0.0376(10) 0.0252(9) 0.0265(9) 0.0025(7) 0.0037(8) -0.0034(7)
N201 0.0368(10) 0.0243(9) 0.0260(9) -0.0006(7) 0.0026(8) 0.0027(7)
C1 0.0272(10) 0.0341(11) 0.0279(11) 0.0013(9) 0.0015(9) -0.0053(9)
C2 0.0255(10) 0.0337(11) 0.0288(11) 0.0013(9) 0.0024(9) 0.0053(8)
C11 0.0315(11) 0.0330(12) 0.0344(12) -0.0003(9) -0.0034(9) 0.0069(9)
C12 0.0371(13) 0.0377(13) 0.053(2) -0.0063(12) -0.0076(12) 0.0147(10)
C13 0.0308(12) 0.052(2) 0.069(2) -0.0131(14) 0.0056(13) 0.0163(11)
C14 0.0296(12) 0.0522(15) 0.053(2) -0.0050(12) 0.0118(11) 0.0036(10)
C15 0.0211(9) 0.0358(11) 0.0297(11) -0.0047(9) 0.0005(8) 0.0003(8)
C16 0.0255(10) 0.0337(11) 0.0237(10) -0.0039(9) 0.0030(8) -0.0042(8)
C17 0.0318(12) 0.0503(14) 0.0343(12) 0.0022(11) 0.0090(10) -0.0089(10)
C18 0.0432(14) 0.0482(14) 0.0346(13) 0.0090(11) 0.0073(11) -0.0174(11)
C19 0.0421(13) 0.0324(12) 0.0330(12) 0.0080(10) -0.0056(10) -0.0094(10)
C20 0.0297(11) 0.0289(11) 0.0328(11) 0.0028(9) -0.0004(9) -0.0010(8)
C21 0.0342(11) 0.0316(11) 0.0328(12) -0.0023(9) 0.0004(9) -0.0054(9)
C22 0.0422(13) 0.0381(13) 0.0405(13) -0.0039(11) -0.0020(11) -0.0152(10)
C23 0.0344(13) 0.056(2) 0.052(2) -0.0047(13) 0.0041(12) -0.0196(11)
C24 0.0272(11) 0.0538(15) 0.0470(14) -0.0069(12) 0.0081(11) -0.0101(10)
C25 0.0243(10) 0.0365(11) 0.0294(11) 0.0013(9) 0.0024(9) -0.0023(8)
C26 0.0243(10) 0.0350(11) 0.0307(11) -0.0007(9) 0.0057(9) 0.0006(8)
C27 0.0290(12) 0.0492(14) 0.051(2) -0.0080(12) 0.0117(11) 0.0018(10)
C28 0.0428(14) 0.0486(15) 0.054(2) -0.0125(13) 0.0156(12) 0.0109(11)
C29 0.0452(14) 0.0361(12) 0.0410(13) -0.0123(11) 0.0046(11) 0.0038(10)
C30 0.0320(11) 0.0303(11) 0.0383(12) -0.0072(9) 0.0037(10) -0.0016(9)
C101 0.0307(10) 0.0165(8) 0.0247(10) -0.0009(7) 0.0046(8) -0.0019(7)
C102 0.0438(13) 0.0278(11) 0.0313(11) 0.0069(9) -0.0010(10) 0.0027(9)
C103 0.0419(13) 0.0261(11) 0.0388(13) -0.0029(9) 0.0103(11) -0.0127(9)
C104 0.060(2) 0.0341(12) 0.0319(12) -0.0089(10) 0.0142(11) -0.0091(11)
C105 0.087(2) 0.068(2) 0.041(2) 0.0102(15) -0.021(2) 0.019(2)
C106 0.079(2) 0.065(2) 0.066(2) -0.012(2) 0.044(2) -0.037(2)
C107 0.0361(11) 0.0263(10) 0.0234(10) -0.0017(8) 0.0069(9) -0.0055(8)
C108 0.0448(13) 0.0411(12) 0.0206(10) -0.0007(9) -0.0027(10) -0.0072(10)
C109 0.0554(15) 0.0362(12) 0.0270(11) 0.0077(10) -0.0039(11) 0.0026(11)
C110 0.081(2) 0.0346(13) 0.0305(12) 0.0083(10) 0.0144(13) -0.0078(13)
C111 0.0496(14) 0.0338(12) 0.0368(13) -0.0003(10) 0.0186(11) -0.0148(10)
C112 0.0420(13) 0.0365(12) 0.0288(11) -0.0028(9) 0.0140(10) -0.0090(10)
C201 0.0309(10) 0.0159(9) 0.0229(10) -0.0010(7) 0.0037(8) 0.0029(7)
C202 0.0433(13) 0.0263(11) 0.0298(11) -0.0080(9) -0.0017(10) 0.0039(9)
C203 0.0384(12) 0.0274(11) 0.0387(13) 0.0009(10) 0.0083(10) 0.0094(9)
C204 0.059(2) 0.0266(11) 0.0309(12) 0.0069(9) 0.0091(11) 0.0035(10)
C205 0.072(2) 0.049(2) 0.0341(14) -0.0087(12) -0.0159(13) -0.0004(14)
C206 0.066(2) 0.057(2) 0.064(2) 0.0026(15) 0.038(2) 0.0203(14)
C207 0.0367(11) 0.0246(10) 0.0222(10) 0.0029(8) 0.0039(9) 0.0041(8)
C208 0.0446(13) 0.0316(11) 0.0223(10) 0.0018(9) -0.0027(9) 0.0086(9)
C209 0.0518(14) 0.0341(12) 0.0235(11) -0.0053(9) -0.0025(10) 0.0037(10)
C210 0.071(2) 0.0361(13) 0.0270(12) -0.0049(10) 0.0118(12) 0.0080(12)
C211 0.0451(13) 0.0337(12) 0.0340(12) 0.0017(10) 0.0167(10) 0.0109(10)
C212 0.0410(12) 0.0343(11) 0.0283(11) 0.0046(9) 0.0131(10) 0.0042(9)
C301 0.0355(11) 0.0201(9) 0.0314(11) -0.0006(8) 0.0003(9) -0.0005(8)
C302 0.0327(11) 0.0240(10) 0.0307(11) -0.0015(9) 0.0018(9) 0.0001(8)
C303 0.0409(12) 0.0231(10) 0.0413(13) 0.0056(9) 0.0049(10) -0.0005(9)
C304 0.0535(14) 0.0203(10) 0.0456(14) -0.0041(10) 0.0075(12) -0.0009(10)
C305 0.0427(13) 0.0247(11) 0.0395(13) -0.0048(9) 0.0058(10) -0.0003(9)
C306 0.0351(11) 0.0229(10) 0.0284(11) 0.0005(8) 0.0010(9) 0.0014(8)
C307 0.079(2) 0.0281(12) 0.049(2) 0.0095(11) 0.0127(15) -0.0021(12)
C308 0.079(2) 0.0309(13) 0.0457(15) -0.0102(11) 0.0156(14) -0.0026(12)
C1S 0.095(2) 0.047(2) 0.050(2) 0.0129(14) -0.012(2) -0.010(2)
C2S 0.078(2) 0.041(2) 0.062(2) 0.0024(14) -0.018(2) -0.0095(14)
C3S 0.059(2) 0.059(2) 0.0395(15) -0.0019(13) -0.0079(13) -0.0043(14)
C4S 0.081(2) 0.089(2) 0.043(2) 0.012(2) -0.001(2) -0.040(2)
C5S 0.059(2) 0.061(2) 0.047(2) 0.0004(14) -0.0030(14) -0.0232(14)
C6S 0.060(2) 0.0462(15) 0.0389(14) 0.0000(12) -0.0084(13) 0.0064(12)
C7S 0.057(6) 0.159(14) 0.140(12) -0.116(11) 0.041(7) -0.033(7)
C8S 0.030(5) 0.071(7) 0.205(18) -0.041(10) 0.014(9) 0.001(4)
C9S 0.049(4) 0.070(6) 0.144(12) 0.002(6) 0.042(6) 0.023(4)
C10S 0.120(8) 0.053(5) 0.044(4) 0.011(4) -0.014(5) -0.001(5)
C11S 0.049(5) 0.064(4) 0.030(4) -0.002(4) -0.021(3) 0.002(3)
C12S 0.071(6) 0.164(11) 0.028(4) -0.016(5) -0.029(4) -0.058(6)
C13S 0.060(7) 0.050(4) 0.037(3) 0.003(3) -0.003(4) 0.002(4)
C14S 0.057(7) 0.088(9) 0.079(7) 0.005(6) 0.016(5) 0.020(5)
C15S 0.184(11) 0.163(12) 0.035(4) 0.013(5) 0.023(5) 0.150(10)
C16S 0.124(10) 0.079(8) 0.042(5) -0.004(6) 0.012(5) -0.010(7)
C17S 0.042(4) 0.119(10) 0.108(12) 0.056(8) -0.039(8) -0.015(6)
C18S 0.205(18) 0.166(14) 0.059(7) -0.037(8) 0.010(9) -0.134(13)

loop_
_atom_site_label
_atom_site_type_symbol
_atom_site_fract_x
_atom_site_fract_y
_atom_site_fract_z
_atom_site_U_iso_or_equiv
_atom_site_thermal_displace_type
_atom_site_occupancy
_atom_site_calc_flag
_atom_site_refinement_flags
_atom_site_disorder_group
Fe1 Fe 0.661190(13) -0.31804(2) -0.023818(12) 0.02140(7) Uani 1 d . .
Fe2 Fe 0.821045(13) -0.31541(2) 0.012523(12) 0.02187(7) Uani 1 d . .
S1 S 0.67241(4) -0.57708(5) -0.13064(4) 0.0534(2) Uani 1 d . .
S2 S 0.82527(4) -0.59752(4) 0.09947(4) 0.0515(2) Uani 1 d . .
O1 O 0.74220(6) -0.37562(9) -0.00819(6) 0.0235(3) Uani 1 d . .
O101 O 0.68812(7) -0.21788(9) -0.07831(6) 0.0257(3) Uani 1 d . .
O102 O 0.80231(7) -0.22339(10) -0.05948(6) 0.0275(3) Uani 1 d . .
O103 O 0.63363(9) 0.00691(13) -0.10801(8) 0.0464(4) Uani 1 d . .
O104 O 0.86459(8) -0.00302(12) -0.07053(8) 0.0461(4) Uani 1 d . .
O201 O 0.67763(7) -0.24096(9) 0.05469(6) 0.0260(3) Uani 1 d . .
O202 O 0.79105(7) -0.23598(9) 0.07834(6) 0.0257(3) Uani 1 d . .
O203 O 0.61390(9) -0.02789(13) 0.09276(9) 0.0501(5) Uani 1 d . .
O204 O 0.84298(9) -0.03297(12) 0.14380(8) 0.0442(4) Uani 1 d . .
N1 N 0.62762(9) -0.40200(12) -0.09806(8) 0.0297(4) Uani 1 d . .
N2 N 0.85968(9) -0.41214(12) 0.07913(8) 0.0302(4) Uani 1 d . .
N3 N 0.56156(8) -0.25335(12) -0.01962(8) 0.0260(4) Uani 1 d . .
N4 N 0.60680(8) -0.41401(11) 0.02580(8) 0.0255(4) Uani 1 d . .
N5 N 0.91958(8) -0.24571(12) 0.01749(8) 0.0260(4) Uani 1 d . .
N6 N 0.88024(8) -0.39948(12) -0.04122(8) 0.0270(4) Uani 1 d . .
N101 N 0.74939(9) 0.00351(12) -0.09108(8) 0.0298(4) Uani 1 d . .
N201 N 0.72804(9) -0.02909(12) 0.12040(8) 0.0291(4) Uani 1 d . .
C1 C 0.64650(11) -0.4750(2) -0.11225(10) 0.0299(5) Uani 1 d . .
C2 C 0.84496(10) -0.4896(2) 0.08793(9) 0.0294(4) Uani 1 d . .
C11 C 0.54475(11) -0.1685(2) -0.04133(10) 0.0336(5) Uani 1 d . .
H11A H 0.57368(11) -0.1392(2) -0.06652(10) 0.040 Uiso 1 calc R .
C12 C 0.48692(12) -0.1217(2) -0.02853(12) 0.0437(6) Uani 1 d . .
H12A H 0.47599(12) -0.0617(2) -0.04496(12) 0.052 Uiso 1 calc R .
C13 C 0.44543(13) -0.1635(2) 0.00845(14) 0.0507(7) Uani 1 d . .
H13A H 0.40543(13) -0.1326(2) 0.01804(14) 0.061 Uiso 1 calc R .
C14 C 0.46255(12) -0.2511(2) 0.03154(12) 0.0445(6) Uani 1 d . .
H14A H 0.43443(12) -0.2810(2) 0.05712(12) 0.053 Uiso 1 calc R .
C15 C 0.52130(10) -0.2947(2) 0.01688(10) 0.0291(4) Uani 1 d . .
C16 C 0.54518(10) -0.38755(15) 0.03989(9) 0.0276(4) Uani 1 d . .
C17 C 0.50813(12) -0.4458(2) 0.07318(11) 0.0384(5) Uani 1 d . .
H17A H 0.46456(12) -0.4270(2) 0.08301(11) 0.046 Uiso 1 calc R .
C18 C 0.53508(13) -0.5312(2) 0.09183(11) 0.0418(6) Uani 1 d . .
H18A H 0.51047(13) -0.5713(2) 0.11511(11) 0.050 Uiso 1 calc R .
C19 C 0.59786(12) -0.5582(2) 0.07658(10) 0.0366(5) Uani 1 d . .
H19A H 0.61694(12) -0.6172(2) 0.08871(10) 0.044 Uiso 1 calc R .
C20 C 0.63245(11) -0.49763(14) 0.04323(10) 0.0308(5) Uani 1 d . .
H20A H 0.67569(11) -0.51582(14) 0.03234(10) 0.037 Uiso 1 calc R .
C21 C 0.93296(12) -0.1622(2) 0.04281(10) 0.0332(5) Uani 1 d . .
H21A H 0.89865(12) -0.1326(2) 0.06235(10) 0.040 Uiso 1 calc R .
C22 C 0.99517(12) -0.1174(2) 0.04149(11) 0.0409(6) Uani 1 d . .
H22A H 1.00335(12) -0.0580(2) 0.05963(11) 0.049 Uiso 1 calc R .
C23 C 1.04486(13) -0.1605(2) 0.01346(12) 0.0476(6) Uani 1 d . .
H23A H 1.08797(13) -0.1312(2) 0.01204(12) 0.057 Uiso 1 calc R .
C24 C 1.03145(12) -0.2472(2) -0.01269(12) 0.0424(6) Uani 1 d . .
H24A H 1.06554(12) -0.2785(2) -0.03158(12) 0.051 Uiso 1 calc R .
C25 C 0.96783(10) -0.2875(2) -0.01096(10) 0.0301(4) Uani 1 d . .
C26 C 0.94665(10) -0.3770(2) -0.04096(10) 0.0298(4) Uani 1 d . .
C27 C 0.99091(12) -0.4349(2) -0.06728(12) 0.0424(6) Uani 1 d . .
H27A H 1.03779(12) -0.4186(2) -0.06683(12) 0.051 Uiso 1 calc R .
C28 C 0.96584(13) -0.5167(2) -0.09418(12) 0.0476(6) Uani 1 d . .
H28A H 0.99537(13) -0.5570(2) -0.11260(12) 0.057 Uiso 1 calc R .
C29 C 0.89787(13) -0.5393(2) -0.09410(11) 0.0408(6) Uani 1 d . .
H29A H 0.87978(13) -0.5952(2) -0.11240(11) 0.049 Uiso 1 calc R .
C30 C 0.85660(11) -0.47919(15) -0.06692(10) 0.0336(5) Uani 1 d . .
H30A H 0.80974(11) -0.49486(15) -0.06642(10) 0.040 Uiso 1 calc R .
C101 C 0.74793(10) -0.21231(13) -0.09397(9) 0.0239(4) Uani 1 d . .
C102 C 0.68688(12) -0.0100(2) -0.12761(10) 0.0347(5) Uani 1 d . .
C103 C 0.81486(12) -0.01403(15) -0.10693(11) 0.0352(5) Uani 1 d . .
C104 C 0.75434(14) -0.3024(2) -0.18325(11) 0.0412(6) Uani 1 d . .
H10A H 0.71214(14) -0.3341(2) -0.17556(11) 0.062 Uiso 1 calc R .
H10B H 0.79391(14) -0.3350(2) -0.16228(11) 0.062 Uiso 1 calc R .
H10C H 0.75769(14) -0.3027(2) -0.22607(11) 0.062 Uiso 1 calc R .
C105 C 0.6291(2) -0.0044(2) -0.23052(13) 0.0676(9) Uani 1 d . .
H10D H 0.6311(2) -0.0249(2) -0.27155(13) 0.101 Uiso 1 calc R .
H10E H 0.6294(2) 0.0641(2) -0.22893(13) 0.101 Uiso 1 calc R .
H10F H 0.5870(2) -0.0279(2) -0.21667(13) 0.101 Uiso 1 calc R .
C106 C 0.8861(2) -0.0073(2) -0.18946(15) 0.0671(9) Uani 1 d . .
H10G H 0.9249(2) -0.0326(2) -0.16307(15) 0.101 Uiso 1 calc R .
H10H H 0.8864(2) 0.0611(2) -0.18683(15) 0.101 Uiso 1 calc R .
H10I H 0.8899(2) -0.0262(2) -0.23051(15) 0.101 Uiso 1 calc R .
C107 C 0.75319(11) -0.20005(14) -0.16084(9) 0.0283(4) Uani 1 d . .
C108 C 0.69040(12) -0.1504(2) -0.19391(10) 0.0360(5) Uani 1 d . .
H10J H 0.64895(12) -0.1732(2) -0.17759(10) 0.043 Uiso 1 calc R .
H10K H 0.68632(12) -0.1689(2) -0.23630(10) 0.043 Uiso 1 calc R .
C109 C 0.69131(13) -0.0426(2) -0.19047(10) 0.0403(6) Uani 1 d . .
C110 C 0.75774(15) -0.0072(2) -0.21045(11) 0.0481(7) Uani 1 d . .
H11B H 0.76042(15) -0.0271(2) -0.25198(11) 0.058 Uiso 1 calc R .
H11C H 0.75837(15) 0.0620(2) -0.20931(11) 0.058 Uiso 1 calc R .
C111 C 0.81903(13) -0.0448(2) -0.17068(11) 0.0390(5) Uani 1 d . .
C112 C 0.81970(12) -0.1523(2) -0.17346(10) 0.0350(5) Uani 1 d . .
H11D H 0.82973(12) -0.1714(2) -0.21352(10) 0.042 Uiso 1 calc R .
H11E H 0.85755(12) -0.1755(2) -0.14437(10) 0.042 Uiso 1 calc R .
C201 C 0.73021(10) -0.23950(13) 0.09200(9) 0.0232(4) Uani 1 d . .
C202 C 0.78750(12) -0.05451(15) 0.15761(10) 0.0336(5) Uani 1 d . .
C203 C 0.66048(12) -0.05239(15) 0.12904(11) 0.0345(5) Uani 1 d . .
C204 C 0.71807(13) -0.3594(2) 0.16549(10) 0.0385(5) Uani 1 d . .
H20B H 0.68019(13) -0.3853(2) 0.13834(10) 0.058 Uiso 1 calc R .
H20C H 0.71134(13) -0.3745(2) 0.20659(10) 0.058 Uiso 1 calc R .
H20D H 0.76139(13) -0.3864(2) 0.15639(10) 0.058 Uiso 1 calc R .
C205 C 0.8366(2) -0.0858(2) 0.26217(12) 0.0538(7) Uani 1 d . .
H20E H 0.8304(2) -0.1204(2) 0.29848(12) 0.081 Uiso 1 calc R .
H20F H 0.8371(2) -0.0186(2) 0.27050(12) 0.081 Uiso 1 calc R .
H20G H 0.8801(2) -0.1041(2) 0.24846(12) 0.081 Uiso 1 calc R .
C206 C 0.5808(2) -0.0800(2) 0.20370(14) 0.0599(8) Uani 1 d . .
H20H H 0.5736(2) -0.1141(2) 0.23993(14) 0.090 Uiso 1 calc R .
H20I H 0.5447(2) -0.0964(2) 0.17173(14) 0.090 Uiso 1 calc R .
H20J H 0.5795(2) -0.0126(2) 0.21130(14) 0.090 Uiso 1 calc R .
C207 C 0.72010(11) -0.25162(14) 0.15779(9) 0.0278(4) Uani 1 d . .
C208 C 0.77974(12) -0.2138(2) 0.20079(9) 0.0334(5) Uani 1 d . .
H20K H 0.82296(12) -0.2278(2) 0.18426(9) 0.040 Uiso 1 calc R .
H20L H 0.78087(12) -0.2480(2) 0.23889(9) 0.040 Uiso 1 calc R .
C209 C 0.77769(13) -0.1083(2) 0.21390(10) 0.0371(5) Uani 1 d . .
C210 C 0.70879(14) -0.0823(2) 0.23341(11) 0.0443(6) Uani 1 d . .
H21B H 0.70234(14) -0.1164(2) 0.27034(11) 0.053 Uiso 1 calc R .
H21C H 0.70794(14) -0.0145(2) 0.24201(11) 0.053 Uiso 1 calc R .
C211 C 0.65077(12) -0.1063(2) 0.18518(10) 0.0366(5) Uani 1 d . .
C212 C 0.65143(12) -0.2119(2) 0.17243(10) 0.0338(5) Uani 1 d . .
H21D H 0.63829(12) -0.2454(2) 0.20758(10) 0.041 Uiso 1 calc R .
H21E H 0.61601(12) -0.2254(2) 0.13863(10) 0.041 Uiso 1 calc R .
C301 C 0.73911(11) -0.01081(14) 0.01490(10) 0.0293(4) Uani 1 d . .
H30B H 0.73610(11) -0.07674(14) 0.01034(10) 0.035 Uiso 1 calc R .
C302 C 0.74632(11) 0.04527(14) -0.03326(10) 0.0293(4) Uani 1 d . .
C303 C 0.75179(12) 0.14199(15) -0.02782(11) 0.0351(5) Uani 1 d . .
C304 C 0.74835(13) 0.1803(2) 0.02832(11) 0.0397(5) Uani 1 d . .
H30C H 0.75152(13) 0.2462(2) 0.03290(11) 0.048 Uiso 1 calc R .
C305 C 0.74052(12) 0.12611(15) 0.07767(11) 0.0356(5) Uani 1 d . .
C306 C 0.73630(11) 0.02937(14) 0.06976(10) 0.0290(4) Uani 1 d . .
C307 C 0.7603(2) 0.2035(2) -0.08062(12) 0.0517(7) Uani 1 d . .
H30D H 0.7632(2) 0.2690(2) -0.06795(12) 0.078 Uiso 1 calc R .
H30E H 0.7208(2) 0.1953(2) -0.11102(12) 0.078 Uiso 1 calc R .
H30F H 0.8023(2) 0.1860(2) -0.09716(12) 0.078 Uiso 1 calc R .
C308 C 0.7357(2) 0.1703(2) 0.13750(12) 0.0514(7) Uani 1 d . .
H30G H 0.7303(2) 0.1213(2) 0.16683(12) 0.077 Uiso 1 calc R .
H30H H 0.6961(2) 0.2122(2) 0.13465(12) 0.077 Uiso 1 calc R .
H30I H 0.7775(2) 0.2059(2) 0.14989(12) 0.077 Uiso 1 calc R .
C1S C 0.0270(2) 0.3184(2) -0.29175(14) 0.0658(9) Uani 1 d . .
H1SA H 0.0380(2) 0.3603(2) -0.32173(14) 0.079 Uiso 1 calc R .
C2S C 0.0506(2) 0.3355(2) -0.23266(14) 0.0624(8) Uani 1 d . .
H2SA H 0.0771(2) 0.3898(2) -0.22218(14) 0.075 Uiso 1 calc R .
C3S C 0.03646(15) 0.2756(2) -0.18991(13) 0.0535(7) Uani 1 d . .
H3SA H 0.05334(15) 0.2870(2) -0.14947(13) 0.064 Uiso 1 calc R .
C4S C -0.0025(2) 0.1981(3) -0.20534(14) 0.0716(10) Uani 1 d . .
H4SA H -0.0129(2) 0.1558(3) -0.17537(14) 0.086 Uiso 1 calc R .
C5S C -0.0270(2) 0.1809(2) -0.26428(13) 0.0564(7) Uani 1 d . .
H5SA H -0.0541(2) 0.1270(2) -0.27459(13) 0.068 Uiso 1 calc R .
C6S C -0.01247(14) 0.2408(2) -0.30695(12) 0.0495(7) Uani 1 d . .
H6SA H -0.02941(14) 0.2294(2) -0.34738(12) 0.059 Uiso 1 calc R .
C7S C 0.5116(4) 0.3456(7) -0.2199(4) 0.116(6) Uani 0.50 d PG 1
H7S H 0.5258(4) 0.3724(7) -0.1820(4) 0.140 Uiso 0.50 calc PR 1
C8S C 0.4625(4) 0.3903(4) -0.2593(6) 0.102(6) Uani 0.50 d PG 1
H8S H 0.4430(5) 0.4475(6) -0.2483(8) 0.122 Uiso 0.50 calc PR 1
C9S C 0.4418(3) 0.3511(5) -0.3147(5) 0.085(4) Uani 0.50 d PG 1
H9S H 0.4082(5) 0.3817(8) -0.3416(6) 0.102 Uiso 0.50 calc PR 1
C10S C 0.4703(4) 0.2674(6) -0.3307(2) 0.074(3) Uani 0.50 d PG 1
H10S H 0.4562(7) 0.2406(9) -0.3686(3) 0.089 Uiso 0.50 calc PR 1
C11S C 0.5195(4) 0.2227(4) -0.2913(3) 0.050(2) Uani 0.50 d PG 1
H11S H 0.5390(5) 0.1654(5) -0.3023(5) 0.060 Uiso 0.50 calc PR 1
C12S C 0.5402(3) 0.2618(6) -0.2359(2) 0.090(4) Uani 0.50 d PG 1
H12S H 0.5738(4) 0.2313(9) -0.2089(4) 0.109 Uiso 0.50 calc PR 1
C13S C 0.4853(5) 0.3777(4) -0.2321(2) 0.050(2) Uani 0.50 d PG 2
H13S H 0.4846(5) 0.4247(4) -0.2026(2) 0.060 Uiso 0.50 calc PR 2
C14S C 0.4409(3) 0.3835(5) -0.2846(3) 0.074(3) Uani 0.50 d PG 2
H14S H 0.4099(5) 0.4345(7) -0.2909(5) 0.089 Uiso 0.50 calc PR 2
C15S C 0.4418(4) 0.3148(6) -0.3278(2) 0.127(6) Uani 0.50 d PG 2
H15S H 0.4115(6) 0.3188(10) -0.3637(3) 0.152 Uiso 0.50 calc PR 2
C16S C 0.4872(5) 0.2403(5) -0.3187(4) 0.082(3) Uani 0.50 d PG 2
H16S H 0.4878(7) 0.1933(6) -0.3482(5) 0.098 Uiso 0.50 calc PR 2
C17S C 0.5316(4) 0.2345(4) -0.2662(5) 0.093(5) Uani 0.50 d PG 2
H17S H 0.5626(6) 0.1835(6) -0.2599(7) 0.112 Uiso 0.50 calc PR 2
C18S C 0.5307(4) 0.3032(6) -0.2229(3) 0.144(8) Uani 0.50 d PG 2
H18S H 0.5610(6) 0.2992(9) -0.1871(5) 0.172 Uiso 0.50 calc PR 2

loop_
_atom_type_symbol
_atom_type_description
_atom_type_scat_dispersion_real
_atom_type_scat_dispersion_imag
_atom_type_scat_source
C C 0.0033 0.0016 'International Tables Vol C Tables 4.2.6.8 and 6.1.1.4'
H H 0.0000 0.0000 'International Tables Vol C Tables 4.2.6.8 and 6.1.1.4'
N N 0.0061 0.0033 'International Tables Vol C Tables 4.2.6.8 and 6.1.1.4'
O O 0.0106 0.0060 'International Tables Vol C Tables 4.2.6.8 and 6.1.1.4'
S S 0.1246 0.1234 'International Tables Vol C Tables 4.2.6.8 and 6.1.1.4'
Fe Fe 0.3463 0.8444 'International Tables Vol C Tables 4.2.6.8 and 6.1.1.4'

loop_
_geom_angle_atom_site_label_1
_geom_angle_atom_site_label_2
_geom_angle_atom_site_label_3
_geom_angle
_geom_angle_site_symmetry_1
_geom_angle_site_symmetry_3
_geom_angle_publ_flag
O1 Fe1 O101 98.96(6) . . ?
O1 Fe1 O201 91.82(6) . . ?
O101 Fe1 O201 96.99(6) . . ?
O1 Fe1 N1 94.67(7) . . ?
O101 Fe1 N1 89.82(6) . . ?
O201 Fe1 N1 169.77(6) . . ?
O1 Fe1 N4 95.18(6) . . ?
O101 Fe1 N4 165.47(6) . . ?
O201 Fe1 N4 85.84(6) . . ?
N1 Fe1 N4 85.70(7) . . ?
O1 Fe1 N3 165.91(6) . . ?
O101 Fe1 N3 91.66(6) . . ?
O201 Fe1 N3 77.64(6) . . ?
N1 Fe1 N3 94.59(7) . . ?
N4 Fe1 N3 74.96(6) . . ?
O1 Fe2 O202 98.26(6) . . ?
O1 Fe2 O102 91.89(6) . . ?
O202 Fe2 O102 100.47(6) . . ?
O1 Fe2 N2 95.59(7) . . ?
O202 Fe2 N2 87.34(6) . . ?
O102 Fe2 N2 168.32(6) . . ?
O1 Fe2 N6 95.38(6) . . ?
O202 Fe2 N6 163.59(6) . . ?
O102 Fe2 N6 88.12(6) . . ?
N2 Fe2 N6 82.28(7) . . ?
O1 Fe2 N5 167.58(7) . . ?
O202 Fe2 N5 92.39(6) . . ?
O102 Fe2 N5 79.84(6) . . ?
N2 Fe2 N5 91.25(7) . . ?
N6 Fe2 N5 75.25(6) . . ?
Fe2 O1 Fe1 123.62(7) . . ?
C101 O101 Fe1 122.61(12) . . ?
C101 O102 Fe2 128.35(12) . . ?
C201 O201 Fe1 127.90(12) . . ?
C201 O202 Fe2 121.63(12) . . ?
C1 N1 Fe1 130.6(2) . . ?
C2 N2 Fe2 131.7(2) . . ?
C11 N3 C15 119.1(2) . . ?
C11 N3 Fe1 123.61(15) . . ?
C15 N3 Fe1 115.97(13) . . ?
C20 N4 C16 120.0(2) . . ?
C20 N4 Fe1 122.23(14) . . ?
C16 N4 Fe1 117.78(14) . . ?
C21 N5 C25 119.2(2) . . ?
C21 N5 Fe2 124.12(14) . . ?
C25 N5 Fe2 116.52(13) . . ?
C30 N6 C26 119.5(2) . . ?
C30 N6 Fe2 122.65(14) . . ?
C26 N6 Fe2 117.09(14) . . ?
C103 N101 C102 126.1(2) . . ?
C103 N101 C302 116.5(2) . . ?
C102 N101 C302 117.3(2) . . ?
C202 N201 C203 126.0(2) . . ?
C202 N201 C306 117.5(2) . . ?
C203 N201 C306 116.5(2) . . ?
N1 C1 S1 178.8(2) . . ?
N2 C2 S2 179.2(2) . . ?
N3 C11 C12 122.5(2) . . ?
C13 C12 C11 118.8(2) . . ?
C12 C13 C14 119.3(2) . . ?
C13 C14 C15 119.2(2) . . ?
N3 C15 C14 121.1(2) . . ?
N3 C15 C16 115.1(2) . . ?
C14 C15 C16 123.8(2) . . ?
N4 C16 C17 120.5(2) . . ?
N4 C16 C15 115.2(2) . . ?
C17 C16 C15 124.3(2) . . ?
C18 C17 C16 119.4(2) . . ?
C19 C18 C17 119.7(2) . . ?
C18 C19 C20 118.5(2) . . ?
N4 C20 C19 121.9(2) . . ?
N5 C21 C22 122.2(2) . . ?
C23 C22 C21 118.8(2) . . ?
C22 C23 C24 119.3(2) . . ?
C25 C24 C23 119.2(2) . . ?
N5 C25 C24 121.3(2) . . ?
N5 C25 C26 115.2(2) . . ?
C24 C25 C26 123.5(2) . . ?
N6 C26 C27 121.0(2) . . ?
N6 C26 C25 115.3(2) . . ?
C27 C26 C25 123.8(2) . . ?
C28 C27 C26 119.1(2) . . ?
C29 C28 C27 119.6(2) . . ?
C28 C29 C30 118.6(2) . . ?
N6 C30 C29 122.3(2) . . ?
O102 C101 O101 124.4(2) . . ?
O102 C101 C107 118.2(2) . . ?
O101 C101 C107 117.1(2) . . ?
O103 C102 N101 119.3(2) . . ?
O103 C102 C109 123.9(2) . . ?
N101 C102 C109 116.7(2) . . ?
O104 C103 N101 119.6(2) . . ?
O104 C103 C111 123.5(2) . . ?
N101 C103 C111 116.8(2) . . ?
C112 C107 C108 110.9(2) . . ?
C112 C107 C101 113.2(2) . . ?
C108 C107 C101 112.7(2) . . ?
C112 C107 C104 108.2(2) . . ?
C108 C107 C104 108.6(2) . . ?
C101 C107 C104 102.7(2) . . ?
C107 C108 C109 115.6(2) . . ?
C102 C109 C110 109.1(2) . . ?
C102 C109 C105 108.3(2) . . ?
C110 C109 C105 111.0(2) . . ?
C102 C109 C108 110.8(2) . . ?
C110 C109 C108 108.8(2) . . ?
C105 C109 C108 108.8(2) . . ?
C111 C110 C109 110.8(2) . . ?
C110 C111 C103 109.4(2) . . ?
C110 C111 C106 111.1(2) . . ?
C103 C111 C106 108.0(2) . . ?
C110 C111 C112 109.9(2) . . ?
C103 C111 C112 109.3(2) . . ?
C106 C111 C112 109.1(2) . . ?
C107 C112 C111 115.2(2) . . ?
O201 C201 O202 124.0(2) . . ?
O201 C201 C207 117.3(2) . . ?
O202 C201 C207 118.4(2) . . ?
O204 C202 N201 119.4(2) . . ?
O204 C202 C209 123.7(2) . . ?
N201 C202 C209 117.0(2) . . ?
O203 C203 N201 119.3(2) . . ?
O203 C203 C211 123.8(2) . . ?
N201 C203 C211 117.0(2) . . ?
C208 C207 C201 113.5(2) . . ?
C208 C207 C212 111.0(2) . . ?
C201 C207 C212 112.8(2) . . ?
C208 C207 C204 107.9(2) . . ?
C201 C207 C204 103.2(2) . . ?
C212 C207 C204 107.9(2) . . ?
C207 C208 C209 115.7(2) . . ?
C202 C209 C210 109.1(2) . . ?
C202 C209 C205 109.3(2) . . ?
C210 C209 C205 111.5(2) . . ?
C202 C209 C208 109.0(2) . . ?
C210 C209 C208 109.9(2) . . ?
C205 C209 C208 108.0(2) . . ?
C211 C210 C209 110.7(2) . . ?
C203 C211 C210 109.1(2) . . ?
C203 C211 C206 108.2(2) . . ?
C210 C211 C206 111.6(2) . . ?
C203 C211 C212 109.7(2) . . ?
C210 C211 C212 109.5(2) . . ?
C206 C211 C212 108.7(2) . . ?
C207 C212 C211 115.5(2) . . ?
C302 C301 C306 119.5(2) . . ?
C301 C302 C303 121.6(2) . . ?
C301 C302 N101 119.8(2) . . ?
C303 C302 N101 118.6(2) . . ?
C302 C303 C304 117.4(2) . . ?
C302 C303 C307 121.6(2) . . ?
C304 C303 C307 121.1(2) . . ?
C305 C304 C303 122.6(2) . . ?
C304 C305 C306 117.5(2) . . ?
C304 C305 C308 121.1(2) . . ?
C306 C305 C308 121.4(2) . . ?
C301 C306 C305 121.4(2) . . ?
C301 C306 N201 119.7(2) . . ?
C305 C306 N201 118.9(2) . . ?
C6S C1S C2S 119.9(3) . . ?
C3S C2S C1S 120.6(3) . . ?
C2S C3S C4S 119.3(3) . . ?
C3S C4S C5S 120.6(3) . . ?
C6S C5S C4S 119.9(3) . . ?
C5S C6S C1S 119.7(3) . . ?
C8S C7S C12S 120.0 . . ?
C7S C8S C9S 120.0 . . ?
C10S C9S C8S 120.0 . . ?
C9S C10S C11S 120.0 . . ?
C12S C11S C10S 120.0 . . ?
C11S C12S C7S 120.0 . . ?
C14S C13S C18S 120.0 . . ?
C15S C14S C13S 120.0 . . ?
C16S C15S C14S 120.0 . . ?
C15S C16S C17S 120.0 . . ?
C18S C17S C16S 120.0 . . ?
C17S C18S C13S 120.0 . . ?

loop_
_geom_bond_atom_site_label_1
_geom_bond_atom_site_label_2
_geom_bond_distance
_geom_bond_site_symmetry_2
_geom_bond_publ_flag
Fe1 O1 1.7907(13) . ?
Fe1 O101 2.0037(13) . ?
Fe1 O201 2.0842(14) . ?
Fe1 N1 2.107(2) . ?
Fe1 N4 2.141(2) . ?
Fe1 N3 2.180(2) . ?
Fe2 O1 1.7866(13) . ?
Fe2 O202 2.0185(14) . ?
Fe2 O102 2.0937(14) . ?
Fe2 N2 2.119(2) . ?
Fe2 N6 2.151(2) . ?
Fe2 N5 2.170(2) . ?
S1 C1 1.618(2) . ?
S2 C2 1.621(2) . ?
O101 C101 1.271(2) . ?
O102 C101 1.256(2) . ?
O103 C102 1.210(3) . ?
O104 C103 1.211(3) . ?
O201 C201 1.254(2) . ?
O202 C201 1.273(2) . ?
O203 C203 1.207(3) . ?
O204 C202 1.211(3) . ?
N1 C1 1.166(3) . ?
N2 C2 1.168(3) . ?
N3 C11 1.337(3) . ?
N3 C15 1.348(3) . ?
N4 C20 1.339(3) . ?
N4 C16 1.344(3) . ?
N5 C21 1.338(3) . ?
N5 C25 1.350(3) . ?
N6 C30 1.338(3) . ?
N6 C26 1.345(3) . ?
N101 C103 1.401(3) . ?
N101 C102 1.410(3) . ?
N101 C302 1.447(3) . ?
N201 C202 1.405(3) . ?
N201 C203 1.406(3) . ?
N201 C306 1.444(3) . ?
C11 C12 1.380(3) . ?
C12 C13 1.375(4) . ?
C13 C14 1.384(4) . ?
C14 C15 1.388(3) . ?
C15 C16 1.483(3) . ?
C16 C17 1.388(3) . ?
C17 C18 1.377(4) . ?
C18 C19 1.377(3) . ?
C19 C20 1.382(3) . ?
C21 C22 1.384(3) . ?
C22 C23 1.374(4) . ?
C23 C24 1.386(4) . ?
C24 C25 1.383(3) . ?
C25 C26 1.485(3) . ?
C26 C27 1.388(3) . ?
C27 C28 1.382(4) . ?
C28 C29 1.376(4) . ?
C29 C30 1.378(3) . ?
C101 C107 1.540(3) . ?
C102 C109 1.511(3) . ?
C103 C111 1.521(3) . ?
C104 C107 1.551(3) . ?
C105 C109 1.534(4) . ?
C106 C111 1.531(3) . ?
C107 C112 1.533(3) . ?
C107 C108 1.539(3) . ?
C108 C109 1.545(3) . ?
C109 C110 1.520(4) . ?
C110 C111 1.514(4) . ?
C111 C112 1.539(3) . ?
C201 C207 1.537(3) . ?
C202 C209 1.522(3) . ?
C203 C211 1.519(3) . ?
C204 C207 1.553(3) . ?
C205 C209 1.529(3) . ?
C206 C211 1.533(3) . ?
C207 C208 1.530(3) . ?
C207 C212 1.538(3) . ?
C208 C209 1.540(3) . ?
C209 C210 1.521(3) . ?
C210 C211 1.521(4) . ?
C211 C212 1.539(3) . ?
C301 C302 1.375(3) . ?
C301 C306 1.376(3) . ?
C302 C303 1.392(3) . ?
C303 C304 1.394(3) . ?
C303 C307 1.510(3) . ?
C304 C305 1.384(3) . ?
C305 C306 1.397(3) . ?
C305 C308 1.509(3) . ?
C1S C6S 1.375(4) . ?
C1S C2S 1.384(4) . ?
C2S C3S 1.347(4) . ?
C3S C4S 1.369(4) . ?
C4S C5S 1.386(4) . ?
C5S C6S 1.348(4) . ?
C7S C8S 1.39 . ?
C7S C12S 1.39 . ?
C8S C9S 1.39 . ?
C9S C10S 1.39 . ?
C10S C11S 1.39 . ?
C11S C12S 1.39 . ?
C13S C14S 1.39 . ?
C13S C18S 1.39 . ?
C14S C15S 1.39 . ?
C15S C16S 1.39 . ?
C16S C17S 1.39 . ?
C17S C18S 1.39 . ?
